data_4132043
loop_
_publ_author_name
'Liu, Zhen'
'Ni, Hui-Qi'
'Zeng, Tian'
'Engle, Keary M.'

_publ_section_title
;
 Catalytic Carbo- and Aminoboration of Alkenyl Carbonyl Compounds via
 Five- and Six-Membered Palladacycles.
;
_journal_issue 9
_journal_name_full 'Journal of the American Chemical Society'
_journal_page_first 3223
_journal_page_last 3227
_journal_paper_doi 10.1021/jacs.8b00881
_journal_volume 140
_journal_year 2018
_chemical_formula_moiety 'C18 H19 N3 O4'
_chemical_formula_sum 'C18 H19 N3 O4'
_chemical_formula_weight 341.36
_space_group_crystal_system monoclinic
_space_group_IT_number 14
_space_group_name_Hall '-P 2ybc'
_space_group_name_H-M_alt 'P 1 21/c 1'
_atom_sites_solution_hydrogens geom
_atom_sites_solution_primary dual
_atom_sites_solution_secondary difmap
_audit_creation_date 2017-11-14
_audit_creation_method
;
Olex2 1.2-beta
(compiled 2017.08.10 svn.r3458 for OlexSys, GUI svn.r5381)
;
_cell_angle_alpha 90
_cell_angle_beta 106.664(6)
_cell_angle_gamma 90
_cell_formula_units_Z 4
_cell_length_a 17.388(3)
_cell_length_b 5.0944(9)
_cell_length_c 20.830(4)
_cell_measurement_reflns_used 3065
_cell_measurement_temperature 100.0
_cell_measurement_theta_max 23.912
_cell_measurement_theta_min 2.446
_cell_volume 1767.7(6)
_computing_cell_refinement 'SAINT v8.38A (Bruker, 2017)'
_computing_data_collection 'APEX3 v2017.3-0 (Bruker, 2017)'
_computing_data_reduction 'SAINT v8.38A (Bruker, 2017)'
_computing_molecular_graphics 'Olex2 (Dolomanov et al., 2009)'
_computing_publication_material 'Olex2 (Dolomanov et al., 2009)'
_computing_structure_refinement 'ShelXL (Sheldrick, 2015)'
_computing_structure_solution 'ShelXT (Sheldrick, 2015)'
_diffrn_ambient_temperature 100.0
_diffrn_detector 'Bruker APEX-II CCD'
_diffrn_detector_area_resol_mean 7.9
_diffrn_detector_type 'CCD Area Detector'
_diffrn_measured_fraction_theta_full 0.997
_diffrn_measured_fraction_theta_max 0.997
_diffrn_measurement_device 'Kappa Four-Circle Diffractometer'
_diffrn_measurement_device_type 'Bruker X8 APEX II'
_diffrn_measurement_method '\w and \f scans'
_diffrn_radiation_monochromator graphite
_diffrn_radiation_probe x-ray
_diffrn_radiation_type MoK\a
_diffrn_radiation_wavelength 0.71073
_diffrn_reflns_av_R_equivalents 0.0607
_diffrn_reflns_av_unetI/netI 0.0532
_diffrn_reflns_Laue_measured_fraction_full 0.997
_diffrn_reflns_Laue_measured_fraction_max 0.997
_diffrn_reflns_limit_h_max 20
_diffrn_reflns_limit_h_min -20
_diffrn_reflns_limit_k_max 6
_diffrn_reflns_limit_k_min -6
_diffrn_reflns_limit_l_max 25
_diffrn_reflns_limit_l_min -24
_diffrn_reflns_number 18486
_diffrn_reflns_point_group_measured_fraction_full 0.997
_diffrn_reflns_point_group_measured_fraction_max 0.997
_diffrn_reflns_theta_full 25.000
_diffrn_reflns_theta_max 25.355
_diffrn_reflns_theta_min 3.652
_diffrn_source 'sealed tube'
_diffrn_source_type fine-focus
_diffrn_standards_number 0
_exptl_absorpt_coefficient_mu 0.092
_exptl_absorpt_correction_T_max 0.2590
_exptl_absorpt_correction_T_min 0.2290
_exptl_absorpt_correction_type multi-scan
_exptl_absorpt_process_details
'SADABS-2016/2 (Bruker,2016/2) was used for absorption correction. wR2(int) was 0.0500 before and 0.0440 after correction. The Ratio of minimum to maximum transmission is 0.8842. The \l/2 correction factor is Not present.'
_exptl_crystal_colour Colorless
_exptl_crystal_colour_primary Colorless
_exptl_crystal_density_diffrn 1.283
_exptl_crystal_description Block
_exptl_crystal_F_000 720
_exptl_crystal_size_max 0.355
_exptl_crystal_size_mid 0.313
_exptl_crystal_size_min 0.287
_refine_diff_density_max 0.181
_refine_diff_density_min -0.220
_refine_diff_density_rms 0.050
_refine_ls_extinction_method none
_refine_ls_goodness_of_fit_ref 1.012
_refine_ls_hydrogen_treatment constr
_refine_ls_matrix_type full
_refine_ls_number_parameters 228
_refine_ls_number_reflns 3216
_refine_ls_number_restraints 0
_refine_ls_restrained_S_all 1.012
_refine_ls_R_factor_all 0.0791
_refine_ls_R_factor_gt 0.0464
_refine_ls_shift/su_max 0.000
_refine_ls_shift/su_mean 0.000
_refine_ls_structure_factor_coef Fsqd
_refine_ls_weighting_details 'w=1/[\s^2^(Fo^2^)+(0.0585P)^2^+0.2164P] where P=(Fo^2^+2Fc^2^)/3'
_refine_ls_weighting_scheme calc
_refine_ls_wR_factor_gt 0.1012
_refine_ls_wR_factor_ref 0.1146
_reflns_Friedel_coverage 0.000
_reflns_number_gt 2215
_reflns_number_total 3216
_reflns_threshold_expression 'I > 2\s(I)'
_cod_data_source_file ja8b00881_si_002.cif
_cod_data_source_block Engle58
_cod_depositor_comments
;
The following automatic conversions were performed:

data item '_diffrn_radiation_probe' value 'X-ray' was changed to
'x-ray' in accordance with the
/home/saulius/struct/COD-crude-data/automatic-downloads/DataCite-retrospective/ACS/depositions/lib/dictionaries/cif_core.dic
dictionary named 'cif_core.dic' version 2.4.2 last updated on
2011-04-26.

Automatic conversion script
Id: cif_fix_values 6909 2019-04-08 15:41:33Z antanas 
;
_cod_original_cell_volume 1767.6(6)
_cod_database_code 4132043
_shelx_shelxl_version_number 2017/1
_shelx_space_group_comment
;
The symmetry employed for this shelxl refinement is uniquely defined
by the following loop, which should always be used as a source of
symmetry information in preference to the above space-group names.
They are only intended as comments.
;
_shelx_estimated_absorpt_t_max 0.974
_shelx_estimated_absorpt_t_min 0.968
_olex2_refinement_description
;
1. Fixed Uiso
 At 1.2 times of:
  All C(H) groups, All C(H,H) groups, All N(H) groups
 At 1.5 times of:
  All C(H,H,H) groups, All O(H) groups
2.a Ternary CH refined with riding coordinates:
 C2(H2A), C3(H3)
2.b Secondary CH2 refined with riding coordinates:
 C4(H4A,H4B), C16(H16A,H16B), C17(H17A,H17B)
2.c Aromatic/amide H refined with riding coordinates:
 N1(H1), C7(H7), C8(H8), C9(H9), C12(H12), C13(H13), C14(H14)
2.d Idealised Me refined as rotating group:
 C5(H5A,H5B,H5C)
2.e Idealised tetrahedral OH refined as rotating group:
 O2(H2)
;
_olex2_submission_special_instructions 'No special instructions were received'

loop_
_space_group_symop_operation_xyz
'x, y, z'
'-x, y+1/2, -z+1/2'
'-x, -y, -z'
'x, -y-1/2, z-1/2'

loop_
_atom_site_label
_atom_site_type_symbol
_atom_site_fract_x
_atom_site_fract_y
_atom_site_fract_z
_atom_site_U_iso_or_equiv
_atom_site_adp_type
_atom_site_occupancy
_atom_site_site_symmetry_order
_atom_site_calc_flag
_atom_site_refinement_flags_posn
O1 O 0.80870(10) 0.7789(3) 0.48842(7) 0.0315(4) Uani 1 1 d .
O2 O 0.60193(9) 0.8376(3) 0.47995(7) 0.0223(4) Uani 1 1 d .
H2 H 0.589553 0.742025 0.508330 0.033 Uiso 1 1 calc GR
O3 O 0.54382(9) 0.9516(3) 0.29443(7) 0.0202(4) Uani 1 1 d .
O4 O 0.40716(9) 0.5373(3) 0.42165(7) 0.0243(4) Uani 1 1 d .
N1 N 0.76949(11) 0.6608(3) 0.57960(8) 0.0195(4) Uani 1 1 d .
H1 H 0.737012 0.555015 0.592830 0.023 Uiso 1 1 calc R
N2 N 0.48806(10) 0.7011(3) 0.36142(8) 0.0163(4) Uani 1 1 d .
N3 N 0.76736(11) 0.5782(3) 0.70654(8) 0.0215(4) Uani 1 1 d .
C1 C 0.76364(13) 0.6554(4) 0.51290(10) 0.0190(5) Uani 1 1 d .
C2 C 0.69608(13) 0.4895(4) 0.46930(10) 0.0187(5) Uani 1 1 d .
H2A H 0.676578 0.363701 0.498035 0.022 Uiso 1 1 calc R
C3 C 0.62762(13) 0.6768(4) 0.43390(10) 0.0171(5) Uani 1 1 d .
H3 H 0.648813 0.796155 0.404838 0.021 Uiso 1 1 calc R
C4 C 0.55668(12) 0.5285(4) 0.38842(10) 0.0180(5) Uani 1 1 d .
H4A H 0.572928 0.448657 0.350981 0.022 Uiso 1 1 calc R
H4B H 0.540897 0.385055 0.414113 0.022 Uiso 1 1 calc R
C5 C 0.72671(14) 0.3370(4) 0.41834(11) 0.0240(5) Uani 1 1 d .
H5A H 0.741915 0.460550 0.388026 0.036 Uiso 1 1 calc GR
H5B H 0.684258 0.220512 0.392396 0.036 Uiso 1 1 calc GR
H5C H 0.773572 0.232333 0.441933 0.036 Uiso 1 1 calc GR
C6 C 0.82106(13) 0.8146(4) 0.62970(10) 0.0184(5) Uani 1 1 d .
C7 C 0.87045(13) 1.0072(4) 0.61823(11) 0.0227(5) Uani 1 1 d .
H7 H 0.871974 1.041358 0.573774 0.027 Uiso 1 1 calc R
C8 C 0.91903(13) 1.1553(4) 0.67177(11) 0.0261(5) Uani 1 1 d .
H8 H 0.952827 1.288144 0.662692 0.031 Uiso 1 1 calc R
C9 C 0.91866(13) 1.1124(4) 0.73633(11) 0.0260(5) Uani 1 1 d .
H9 H 0.951877 1.214232 0.771729 0.031 Uiso 1 1 calc R
C10 C 0.86860(13) 0.9157(4) 0.75010(11) 0.0212(5) Uani 1 1 d .
C11 C 0.81886(12) 0.7661(4) 0.69686(10) 0.0176(5) Uani 1 1 d .
C12 C 0.86438(14) 0.8601(4) 0.81559(11) 0.0271(5) Uani 1 1 d .
H12 H 0.896554 0.955541 0.852833 0.033 Uiso 1 1 calc R
C13 C 0.81370(14) 0.6680(4) 0.82488(11) 0.0273(6) Uani 1 1 d .
H13 H 0.810719 0.625995 0.868534 0.033 Uiso 1 1 calc R
C14 C 0.76628(14) 0.5347(4) 0.76861(11) 0.0244(5) Uani 1 1 d .
H14 H 0.730769 0.403506 0.775710 0.029 Uiso 1 1 calc R
C15 C 0.48705(13) 0.9011(4) 0.31520(10) 0.0175(5) Uani 1 1 d .
C16 C 0.40595(13) 1.0299(4) 0.29834(11) 0.0205(5) Uani 1 1 d .
H16A H 0.374327 0.987571 0.251887 0.025 Uiso 1 1 calc R
H16B H 0.411375 1.222962 0.302993 0.025 Uiso 1 1 calc R
C17 C 0.36575(13) 0.9175(4) 0.34875(11) 0.0207(5) Uani 1 1 d .
H17A H 0.361634 1.052411 0.381811 0.025 Uiso 1 1 calc R
H17B H 0.311292 0.851391 0.325681 0.025 Uiso 1 1 calc R
C18 C 0.41978(13) 0.6974(4) 0.38227(10) 0.0187(5) Uani 1 1 d .

loop_
_atom_site_aniso_label
_atom_site_aniso_U_11
_atom_site_aniso_U_22
_atom_site_aniso_U_33
_atom_site_aniso_U_23
_atom_site_aniso_U_13
_atom_site_aniso_U_12
O1 0.0336(10) 0.0424(10) 0.0186(9) 0.0029(7) 0.0077(8) -0.0149(8)
O2 0.0311(9) 0.0182(8) 0.0183(8) -0.0028(6) 0.0079(7) 0.0021(7)
O3 0.0241(9) 0.0204(8) 0.0184(8) 0.0002(6) 0.0096(7) -0.0022(7)
O4 0.0278(9) 0.0270(8) 0.0204(8) 0.0026(7) 0.0103(7) -0.0028(7)
N1 0.0213(10) 0.0217(9) 0.0156(10) 0.0043(8) 0.0055(8) -0.0026(8)
N2 0.0196(10) 0.0156(9) 0.0136(9) -0.0006(7) 0.0047(8) 0.0000(8)
N3 0.0259(11) 0.0214(10) 0.0192(10) 0.0032(8) 0.0097(8) 0.0016(8)
C1 0.0208(12) 0.0204(11) 0.0161(11) 0.0056(9) 0.0056(10) 0.0019(10)
C2 0.0224(12) 0.0187(11) 0.0169(12) 0.0035(9) 0.0085(10) -0.0011(9)
C3 0.0238(12) 0.0142(10) 0.0151(11) -0.0020(8) 0.0084(9) -0.0011(9)
C4 0.0223(12) 0.0161(11) 0.0167(12) 0.0023(9) 0.0076(10) 0.0013(9)
C5 0.0253(13) 0.0237(12) 0.0251(13) -0.0002(10) 0.0104(10) 0.0026(10)
C6 0.0178(12) 0.0201(11) 0.0171(11) 0.0007(9) 0.0046(9) 0.0029(9)
C7 0.0219(12) 0.0246(12) 0.0216(12) 0.0026(10) 0.0063(10) -0.0003(10)
C8 0.0213(13) 0.0245(12) 0.0320(14) 0.0008(10) 0.0069(11) -0.0036(10)
C9 0.0207(13) 0.0289(12) 0.0259(13) -0.0064(10) 0.0026(10) -0.0011(11)
C10 0.0201(12) 0.0217(11) 0.0214(12) 0.0006(9) 0.0053(10) 0.0060(10)
C11 0.0162(12) 0.0175(11) 0.0200(12) 0.0029(9) 0.0065(10) 0.0062(9)
C12 0.0290(14) 0.0317(13) 0.0184(13) -0.0043(10) 0.0033(10) 0.0046(11)
C13 0.0322(14) 0.0336(13) 0.0168(12) 0.0029(10) 0.0083(11) 0.0070(11)
C14 0.0302(14) 0.0237(12) 0.0217(13) 0.0037(10) 0.0113(11) 0.0033(10)
C15 0.0258(12) 0.0156(11) 0.0097(11) -0.0031(8) 0.0029(9) -0.0025(9)
C16 0.0229(12) 0.0182(11) 0.0197(12) 0.0011(9) 0.0048(10) 0.0000(10)
C17 0.0217(12) 0.0210(11) 0.0202(12) -0.0021(9) 0.0071(10) -0.0007(9)
C18 0.0231(12) 0.0212(11) 0.0119(11) -0.0048(9) 0.0051(9) -0.0053(10)

loop_
_atom_type_symbol
_atom_type_description
_atom_type_scat_dispersion_real
_atom_type_scat_dispersion_imag
_atom_type_scat_source
C C 0.0033 0.0016 'International Tables Vol C Tables 4.2.6.8 and 6.1.1.4'
H H 0.0000 0.0000 'International Tables Vol C Tables 4.2.6.8 and 6.1.1.4'
N N 0.0061 0.0033 'International Tables Vol C Tables 4.2.6.8 and 6.1.1.4'
O O 0.0106 0.0060 'International Tables Vol C Tables 4.2.6.8 and 6.1.1.4'

loop_
_geom_angle_atom_site_label_1
_geom_angle_atom_site_label_2
_geom_angle_atom_site_label_3
_geom_angle
C3 O2 H2 109.5
C1 N1 H1 116.1
C1 N1 C6 127.85(17)
C6 N1 H1 116.1
C15 N2 C4 123.51(16)
C18 N2 C4 123.66(16)
C18 N2 C15 112.67(17)
C14 N3 C11 117.23(19)
O1 C1 N1 123.0(2)
O1 C1 C2 120.96(18)
N1 C1 C2 116.05(17)
C1 C2 H2A 109.6
C1 C2 C3 107.50(16)
C1 C2 C5 109.52(17)
C3 C2 H2A 109.6
C5 C2 H2A 109.6
C5 C2 C3 110.96(17)
O2 C3 C2 112.46(16)
O2 C3 H3 107.4
O2 C3 C4 110.42(17)
C2 C3 H3 107.4
C4 C3 C2 111.59(16)
C4 C3 H3 107.4
N2 C4 C3 111.60(16)
N2 C4 H4A 109.3
N2 C4 H4B 109.3
C3 C4 H4A 109.3
C3 C4 H4B 109.3
H4A C4 H4B 108.0
C2 C5 H5A 109.5
C2 C5 H5B 109.5
C2 C5 H5C 109.5
H5A C5 H5B 109.5
H5A C5 H5C 109.5
H5B C5 H5C 109.5
N1 C6 C11 116.08(18)
C7 C6 N1 124.70(19)
C7 C6 C11 119.2(2)
C6 C7 H7 119.7
C6 C7 C8 120.6(2)
C8 C7 H7 119.7
C7 C8 H8 119.2
C9 C8 C7 121.5(2)
C9 C8 H8 119.2
C8 C9 H9 120.3
C8 C9 C10 119.5(2)
C10 C9 H9 120.3
C9 C10 C11 119.79(19)
C9 C10 C12 123.0(2)
C12 C10 C11 117.2(2)
N3 C11 C6 117.90(19)
N3 C11 C10 122.73(18)
C10 C11 C6 119.37(19)
C10 C12 H12 120.2
C13 C12 C10 119.6(2)
C13 C12 H12 120.2
C12 C13 H13 120.7
C12 C13 C14 118.5(2)
C14 C13 H13 120.7
N3 C14 C13 124.7(2)
N3 C14 H14 117.6
C13 C14 H14 117.6
O3 C15 N2 123.3(2)
O3 C15 C16 128.97(19)
N2 C15 C16 107.74(17)
C15 C16 H16A 110.7
C15 C16 H16B 110.7
C15 C16 C17 105.01(16)
H16A C16 H16B 108.8
C17 C16 H16A 110.7
C17 C16 H16B 110.7
C16 C17 H17A 110.8
C16 C17 H17B 110.8
H17A C17 H17B 108.9
C18 C17 C16 104.53(16)
C18 C17 H17A 110.8
C18 C17 H17B 110.8
O4 C18 N2 124.0(2)
O4 C18 C17 127.07(19)
N2 C18 C17 108.94(17)

loop_
_geom_bond_atom_site_label_1
_geom_bond_atom_site_label_2
_geom_bond_distance
O1 C1 1.224(2)
O2 H2 0.8400
O2 C3 1.427(2)
O3 C15 1.213(2)
O4 C18 1.220(2)
N1 H1 0.8800
N1 C1 1.364(3)
N1 C6 1.404(3)
N2 C4 1.459(3)
N2 C15 1.399(3)
N2 C18 1.376(3)
N3 C11 1.365(3)
N3 C14 1.317(3)
C1 C2 1.519(3)
C2 H2A 1.0000
C2 C3 1.539(3)
C2 C5 1.529(3)
C3 H3 1.0000
C3 C4 1.523(3)
C4 H4A 0.9900
C4 H4B 0.9900
C5 H5A 0.9800
C5 H5B 0.9800
C5 H5C 0.9800
C6 C7 1.369(3)
C6 C11 1.432(3)
C7 H7 0.9500
C7 C8 1.409(3)
C8 H8 0.9500
C8 C9 1.364(3)
C9 H9 0.9500
C9 C10 1.410(3)
C10 C11 1.417(3)
C10 C12 1.416(3)
C12 H12 0.9500
C12 C13 1.367(3)
C13 H13 0.9500
C13 C14 1.400(3)
C14 H14 0.9500
C15 C16 1.503(3)
C16 H16A 0.9900
C16 H16B 0.9900
C16 C17 1.530(3)
C17 H17A 0.9900
C17 H17B 0.9900
C17 C18 1.500(3)

loop_
_geom_hbond_atom_site_label_D
_geom_hbond_atom_site_label_H
_geom_hbond_atom_site_label_A
_geom_hbond_distance_DH
_geom_hbond_distance_HA
_geom_hbond_distance_DA
_geom_hbond_angle_DHA
_geom_hbond_site_symmetry_A
_geom_hbond_publ_flag
O2 H2 O4 0.84 2.03 2.839(2) 162.4 3_666 yes
